data_7234314
loop_
_publ_author_name
'Sarkar, Nandini'
'Sinha, Abhijeet S.'
'Aaker\"oy, Christer B.'

_publ_section_title
;
 Systematic investigation of hydrogen-bond propensities for informing
 co-crystal design and assembly
;
_journal_issue 40
_journal_name_full CrystEngComm
_journal_page_first 6048
_journal_paper_doi 10.1039/C9CE01196J
_journal_volume 21
_journal_year 2019
_chemical_formula_moiety 'C11 H10 I N3 O'
_chemical_formula_sum 'C11 H10 I N3 O'
_chemical_formula_weight 327.12
_space_group_crystal_system monoclinic
_space_group_IT_number 14
_space_group_name_Hall '-P 2ybc'
_space_group_name_H-M_alt 'P 1 21/c 1'
_symmetry_space_group_name_Hall '-P 2ybc'
_symmetry_space_group_name_H-M 'P 1 21/c 1'
_atom_sites_solution_hydrogens mixed
_atom_sites_solution_primary direct
_atom_sites_solution_secondary difmap
_audit_creation_method 'APEX2 v2014.11-0'
_audit_update_record
;
2019-07-30 deposited with the CCDC.    2019-09-18 downloaded from the CCDC.
;
_cell_angle_alpha 90
_cell_angle_beta 99.80(2)
_cell_angle_gamma 90
_cell_formula_units_Z 4
_cell_length_a 26.035(8)
_cell_length_b 4.7746(16)
_cell_length_c 9.927(4)
_cell_measurement_reflns_used 4834
_cell_measurement_temperature 296.(2)
_cell_measurement_theta_max 19.97
_cell_measurement_theta_min 2.38
_cell_volume 1216.0(7)
_computing_cell_refinement 'Bruker SAINT'
_computing_data_collection 'Bruker APEX2'
_computing_data_reduction 'Bruker SAINT'
_computing_molecular_graphics 'Bruker SHELXTL'
_computing_publication_material 'Bruker SHELXTL'
_computing_structure_refinement 'SHELXL-2014/7 (Sheldrick, 2014)'
_computing_structure_solution 'SHELXS-97 (Sheldrick 2008)'
_diffrn_ambient_temperature 296.(2)
_diffrn_measured_fraction_theta_full 0.995
_diffrn_measured_fraction_theta_max 0.995
_diffrn_measurement_device_type 'Bruker APEX-II CCD'
_diffrn_measurement_method '\f and \w scans'
_diffrn_radiation_monochromator graphite
_diffrn_radiation_source 'Fine-focus sealed tube'
_diffrn_radiation_type MoK\a
_diffrn_radiation_wavelength 0.71073
_diffrn_reflns_av_R_equivalents 0.0612
_diffrn_reflns_av_unetI/netI 0.0324
_diffrn_reflns_limit_h_max 31
_diffrn_reflns_limit_h_min -31
_diffrn_reflns_limit_k_max 5
_diffrn_reflns_limit_k_min -5
_diffrn_reflns_limit_l_max 11
_diffrn_reflns_limit_l_min -11
_diffrn_reflns_number 26370
_diffrn_reflns_theta_full 25.34
_diffrn_reflns_theta_max 25.34
_diffrn_reflns_theta_min 0.79
_exptl_absorpt_coefficient_mu 2.617
_exptl_absorpt_correction_T_max 0.81
_exptl_absorpt_correction_T_min 0.57
_exptl_absorpt_correction_type multi-scan
_exptl_absorpt_process_details SADABS
_exptl_crystal_colour colourless
_exptl_crystal_density_diffrn 1.787
_exptl_crystal_density_method 'not measured'
_exptl_crystal_description Blocks
_exptl_crystal_F_000 632
_exptl_crystal_size_max 0.242
_exptl_crystal_size_mid 0.114
_exptl_crystal_size_min 0.084
_refine_diff_density_max 0.505
_refine_diff_density_min -1.043
_refine_ls_extinction_method none
_refine_ls_goodness_of_fit_ref 1.081
_refine_ls_hydrogen_treatment mixed
_refine_ls_matrix_type full
_refine_ls_number_parameters 153
_refine_ls_number_reflns 2204
_refine_ls_number_restraints 1
_refine_ls_restrained_S_all 1.081
_refine_ls_R_factor_all 0.0824
_refine_ls_R_factor_gt 0.0463
_refine_ls_shift/su_max 0.000
_refine_ls_shift/su_mean 0.000
_refine_ls_structure_factor_coef Fsqd
_refine_ls_weighting_details 'w=1/[\s^2^(Fo^2^)+(0.0947P)^2^+0.9002P] where P=(Fo^2^+2Fc^2^)/3'
_refine_ls_weighting_scheme calc
_refine_ls_wR_factor_gt 0.1433
_refine_ls_wR_factor_ref 0.1792
_reflns_number_gt 1378
_reflns_number_total 2204
_reflns_threshold_expression 'I > 2\s(I)'
_cod_data_source_file c9ce01196j2.cif
_cod_data_source_block 1801
_cod_depositor_comments 'Adding full bibliography for 7234314--7234316.cif.'
_cod_database_code 7234314

loop_
_space_group_symop_operation_xyz
'x, y, z'
'-x, y+1/2, -z+1/2'
'-x, -y, -z'
'x, -y-1/2, z-1/2'

loop_
_atom_site_type_symbol
_atom_site_label
_atom_site_fract_x
_atom_site_fract_y
_atom_site_fract_z
_atom_site_U_iso_or_equiv
_atom_site_adp_type
_atom_site_calc_flag
_atom_site_refinement_flags_adp
_atom_site_refinement_flags_posn
_atom_site_occupancy
N N1 0.1930(2) 0.6544(11) 0.4859(5) 0.0562(12) Uani d . . 1
N N2 0.1928(2) 0.5231(13) 0.6060(5) 0.0761(16) Uani d . . 1
C C3 0.1490(3) 0.3781(18) 0.5870(7) 0.081(2) Uani d . . 1
H H3 0.1383 0.2645 0.6531 0.098 Uiso calc U R 1
C C4 0.1207(2) 0.4154(13) 0.4566(6) 0.0607(15) Uani d . . 1
C C5 0.1506(2) 0.5921(13) 0.3961(6) 0.0606(15) Uani d . . 1
H H5 0.1427 0.6585 0.3069 0.073 Uiso calc U R 1
I I6 0.05031(2) 0.23651(11) 0.37163(6) 0.0938(4) Uani d . . 1
C C7 0.2363(3) 0.8305(13) 0.4676(7) 0.0621(16) Uani d . . 1
H H7A 0.2406 0.9749 0.5374 0.075 Uiso calc U R 1
H H7B 0.2282 0.9223 0.3794 0.075 Uiso calc U R 1
C C8 0.2870(2) 0.6738(11) 0.4752(6) 0.0499(14) Uani d . . 1
C C9 0.2922(2) 0.4631(12) 0.3819(5) 0.0537(14) Uani d . . 1
H H9 0.2636 0.4147 0.3163 0.064 Uiso calc U R 1
C C10 0.3385(2) 0.3249(12) 0.3847(6) 0.0542(15) Uani d . . 1
H H10 0.3413 0.188 0.3197 0.065 Uiso calc U R 1
C C11 0.3818(2) 0.3889(11) 0.4850(5) 0.0451(12) Uani d . . 1
C C12 0.3763(2) 0.5935(12) 0.5790(5) 0.0560(14) Uani d . . 1
H H12 0.4043 0.6377 0.647 0.067 Uiso calc U R 1
C C13 0.3298(3) 0.7338(11) 0.5736(7) 0.0575(16) Uani d . . 1
H H13 0.3271 0.8725 0.6379 0.069 Uiso calc U R 1
C C14 0.4313(3) 0.2327(11) 0.4879(6) 0.0500(14) Uani d . . 1
O O15 0.44288(17) 0.1336(12) 0.3815(4) 0.0668(12) Uani d . . 1
H H16A 0.490(2) 0.090(10) 0.613(5) 0.034(13) Uiso d . . 1
H H16B 0.452(3) 0.241(11) 0.680(6) 0.07(2) Uiso d . D 1
N N16 0.4626(3) 0.2037(13) 0.6076(5) 0.0628(15) Uani d . D 1

loop_
_atom_site_aniso_label
_atom_site_aniso_U_11
_atom_site_aniso_U_22
_atom_site_aniso_U_33
_atom_site_aniso_U_12
_atom_site_aniso_U_13
_atom_site_aniso_U_23
N1 0.054(3) 0.062(3) 0.054(3) 0.001(2) 0.014(3) 0.000(2)
N2 0.077(4) 0.101(4) 0.050(3) -0.012(3) 0.013(3) 0.008(3)
C3 0.077(5) 0.107(5) 0.067(5) -0.012(4) 0.029(4) 0.018(4)
C4 0.050(4) 0.064(4) 0.069(4) 0.010(3) 0.012(3) 0.001(3)
C5 0.064(4) 0.062(4) 0.058(4) 0.008(3) 0.017(3) 0.002(3)
I6 0.0516(4) 0.0968(5) 0.1317(7) -0.0065(2) 0.0121(4) -0.0074(3)
C7 0.055(4) 0.059(3) 0.073(4) 0.001(3) 0.012(3) 0.001(3)
C8 0.058(4) 0.046(3) 0.049(3) -0.001(2) 0.018(3) 0.004(2)
C9 0.054(4) 0.061(3) 0.045(3) -0.009(3) 0.005(3) 0.002(2)
C10 0.061(4) 0.064(3) 0.038(3) -0.001(3) 0.009(3) 0.000(2)
C11 0.053(4) 0.055(3) 0.030(3) -0.003(2) 0.013(2) 0.007(2)
C12 0.065(4) 0.060(4) 0.042(3) -0.007(3) 0.006(3) -0.005(3)
C13 0.070(5) 0.054(3) 0.049(4) -0.003(3) 0.010(3) -0.008(2)
C14 0.052(4) 0.070(4) 0.029(3) -0.005(3) 0.008(3) -0.002(2)
O15 0.068(3) 0.098(3) 0.036(2) 0.012(2) 0.013(2) 0.001(2)
N16 0.055(4) 0.099(4) 0.036(3) 0.014(3) 0.010(3) -0.002(2)

loop_
_atom_type_symbol
_atom_type_description
_atom_type_scat_dispersion_real
_atom_type_scat_dispersion_imag
_atom_type_scat_source
C C 0.0033 0.0016 'International Tables Vol C Tables 4.2.6.8 and 6.1.1.4'
H H 0.0000 0.0000 'International Tables Vol C Tables 4.2.6.8 and 6.1.1.4'
N N 0.0061 0.0033 'International Tables Vol C Tables 4.2.6.8 and 6.1.1.4'
I I -0.4742 1.8119 'International Tables Vol C Tables 4.2.6.8 and 6.1.1.4'
O O 0.0106 0.0060 'International Tables Vol C Tables 4.2.6.8 and 6.1.1.4'

loop_
_geom_angle_atom_site_label_1
_geom_angle_atom_site_label_2
_geom_angle_atom_site_label_3
_geom_angle_site_symmetry_3
_geom_angle
C5 N1 N2 . 111.2(5)
C5 N1 C7 . 128.6(5)
N2 N1 C7 . 120.1(5)
C3 N2 N1 . 104.5(5)
N2 C3 C4 . 112.0(6)
N2 C3 H3 . 124.0
C4 C3 H3 . 124.0
C5 C4 C3 . 103.8(6)
C5 C4 I6 . 127.8(5)
C3 C4 I6 . 128.4(5)
N1 C5 C4 . 108.5(6)
N1 C5 H5 . 125.8
C4 C5 H5 . 125.8
C4 I6 I6 2_545 158.44(16)
N1 C7 C8 . 113.6(5)
N1 C7 H7A . 108.8
C8 C7 H7A . 108.8
N1 C7 H7B . 108.8
C8 C7 H7B . 108.8
H7A C7 H7B . 107.7
C13 C8 C9 . 117.6(6)
C13 C8 C7 . 121.8(5)
C9 C8 C7 . 120.6(6)
C10 C9 C8 . 121.3(5)
C10 C9 H9 . 119.3
C8 C9 H9 . 119.3
C9 C10 C11 . 120.5(5)
C9 C10 H10 . 119.8
C11 C10 H10 . 119.8
C12 C11 C10 . 118.1(5)
C12 C11 C14 . 122.3(5)
C10 C11 C14 . 119.6(5)
C11 C12 C13 . 120.9(6)
C11 C12 H12 . 119.6
C13 C12 H12 . 119.6
C12 C13 C8 . 121.6(5)
C12 C13 H13 . 119.2
C8 C13 H13 . 119.2
O15 C14 N16 . 121.3(6)
O15 C14 C11 . 120.7(5)
N16 C14 C11 . 117.9(5)
C14 N16 H16A . 119.(3)
C14 N16 H16B . 120.(6)
H16A N16 H16B . 118.(6)

loop_
_geom_bond_atom_site_label_1
_geom_bond_atom_site_label_2
_geom_bond_site_symmetry_2
_geom_bond_distance
N1 C5 . 1.329(7)
N1 N2 . 1.347(6)
N1 C7 . 1.442(8)
N2 C3 . 1.322(8)
C3 C4 . 1.388(9)
C3 H3 . 0.93
C4 C5 . 1.355(8)
C4 I6 . 2.066(6)
C5 H5 . 0.93
I6 I6 2_545 4.0298(14)
C7 C8 . 1.508(9)
C7 H7A . 0.97
C7 H7B . 0.97
C8 C13 . 1.381(9)
C8 C9 . 1.390(8)
C9 C10 . 1.372(8)
C9 H9 . 0.93
C10 C11 . 1.404(8)
C10 H10 . 0.93
C11 C12 . 1.376(7)
C11 C14 . 1.484(8)
C12 C13 . 1.376(9)
C12 H12 . 0.93
C13 H13 . 0.93
C14 O15 . 1.241(7)
C14 N16 . 1.329(9)
N16 H16A . 0.89(5)
N16 H16B . 0.83(4)

loop_
_geom_hbond_atom_site_label_D
_geom_hbond_atom_site_label_H
_geom_hbond_atom_site_label_A
_geom_hbond_site_symmetry_A
_geom_hbond_distance_DH
_geom_hbond_distance_HA
_geom_hbond_distance_DA
_geom_hbond_angle_DHA
N16 H16A O15 3_656 0.89(5) 2.04(5) 2.928(8) 174.(4)
N16 H16B O15 4_566 0.83(4) 2.14(5) 2.955(7) 166.(7)

loop_
_geom_torsion_atom_site_label_1
_geom_torsion_atom_site_label_2
_geom_torsion_atom_site_label_3
_geom_torsion_atom_site_label_4
_geom_torsion
C5 N1 N2 C3 0.0(7)
C7 N1 N2 C3 -178.7(6)
N1 N2 C3 C4 -0.4(8)
N2 C3 C4 C5 0.5(8)
N2 C3 C4 I6 179.1(5)
N2 N1 C5 C4 0.3(7)
C7 N1 C5 C4 178.9(6)
C3 C4 C5 N1 -0.5(7)
I6 C4 C5 N1 -179.1(4)
C5 N1 C7 C8 -114.1(7)
N2 N1 C7 C8 64.4(7)
N1 C7 C8 C13 -118.8(6)
N1 C7 C8 C9 61.5(7)
C13 C8 C9 C10 -1.9(8)
C7 C8 C9 C10 177.8(5)
C8 C9 C10 C11 1.7(8)
C9 C10 C11 C12 -0.3(8)
C9 C10 C11 C14 178.7(5)
C10 C11 C12 C13 -0.8(8)
C14 C11 C12 C13 -179.8(5)
C11 C12 C13 C8 0.6(9)
C9 C8 C13 C12 0.8(8)
C7 C8 C13 C12 -178.9(5)
C12 C11 C14 O15 -152.5(6)
C10 C11 C14 O15 28.6(8)
C12 C11 C14 N16 27.3(8)
C10 C11 C14 N16 -151.6(5)
